data_7246724
loop_
_publ_author_name
'Walusiak, Benjamin W.'
'Raghavan, Adharsh'
'Cahill, Christopher L.'

_publ_section_title
;
 Bandgap modification in 0D tellurium iodide perovskite derivatives via
 incorporation of polyiodide species
;
_journal_issue 20
_journal_name_full 'RSC Advances'
_journal_page_first 13477
_journal_page_last 13492
_journal_paper_doi 10.1039/D3RA00996C
_journal_volume 13
_journal_year 2023
_chemical_formula_moiety 'I6 Te, 2(C5 Cl1 H5 N1), I2'
_chemical_formula_sum 'C10 H10 Cl2 I8 N2 Te'
_chemical_formula_weight 1371.90
_chemical_melting_point 440
_space_group_crystal_system monoclinic
_space_group_IT_number 9
_space_group_name_Hall 'C -2yc'
_space_group_name_H-M_alt 'C 1 c 1'
_atom_sites_solution_hydrogens geom
_audit_creation_method 'APEX3 v2019.1-0'
_audit_update_record
;
2023-01-30 deposited with the CCDC.	2023-04-24 downloaded from the CCDC.
;
_cell_angle_alpha 90
_cell_angle_beta 111.154(3)
_cell_angle_gamma 90
_cell_formula_units_Z 4
_cell_length_a 19.0162(14)
_cell_length_b 10.6017(8)
_cell_length_c 14.2508(11)
_cell_measurement_reflns_used 8343
_cell_measurement_temperature 100(2)
_cell_measurement_theta_max 28.03
_cell_measurement_theta_min 2.24
_cell_volume 2679.4(4)
_computing_structure_refinement 'SHELXL-2018/3 (Sheldrick, 2018)'
_computing_structure_solution 'SHELXT 2014/5 (Sheldrick, 2014)'
_diffrn_ambient_temperature 100(2)
_diffrn_detector_area_resol_mean 7.3910
_diffrn_measured_fraction_theta_full 1.000
_diffrn_measured_fraction_theta_max 0.999
_diffrn_measurement_device_type 'Bruker D8 QUEST'
_diffrn_measurement_method '\f and \w scans'
_diffrn_radiation_probe x-ray
_diffrn_radiation_type MoK\a
_diffrn_radiation_wavelength 0.71073
_diffrn_reflns_av_R_equivalents 0.0601
_diffrn_reflns_av_unetI/netI 0.0505
_diffrn_reflns_Laue_measured_fraction_full 1.000
_diffrn_reflns_Laue_measured_fraction_max 0.999
_diffrn_reflns_limit_h_max 25
_diffrn_reflns_limit_h_min -24
_diffrn_reflns_limit_k_max 14
_diffrn_reflns_limit_k_min -14
_diffrn_reflns_limit_l_max 18
_diffrn_reflns_limit_l_min -18
_diffrn_reflns_number 32069
_diffrn_reflns_point_group_measured_fraction_full 0.988
_diffrn_reflns_point_group_measured_fraction_max 0.971
_diffrn_reflns_theta_full 25.242
_diffrn_reflns_theta_max 28.282
_diffrn_reflns_theta_min 2.238
_diffrn_source 'microfocus sealed tube'
_exptl_absorpt_coefficient_mu 10.527
_exptl_absorpt_correction_T_max 0.7457
_exptl_absorpt_correction_T_min 0.7037
_exptl_absorpt_correction_type multi-scan
_exptl_absorpt_process_details
;
Krause, L., Herbst-Irmer, R., Sheldrick, G. M., Stalke, D. (2015).
"Comparison of silver and molybdenum microfocus X-ray sources for
single-crystal structure determination"
J. Appl. Cryst. 48, 3-10.
doi:10.1107/S1600576714022985
;
_exptl_crystal_colour black
_exptl_crystal_density_diffrn 3.401
_exptl_crystal_density_method 'not measured'
_exptl_crystal_description prism
_exptl_crystal_F_000 2376
_exptl_crystal_size_max 0.229
_exptl_crystal_size_mid 0.165
_exptl_crystal_size_min 0.154
_refine_diff_density_max 0.976
_refine_diff_density_min -1.230
_refine_diff_density_rms 0.224
_refine_ls_abs_structure_details
;
 Refined as an inversion twin.
;
_refine_ls_abs_structure_Flack 0.49(6)
_refine_ls_extinction_method none
_refine_ls_goodness_of_fit_ref 1.036
_refine_ls_hydrogen_treatment constr
_refine_ls_matrix_type full
_refine_ls_number_parameters 209
_refine_ls_number_reflns 6465
_refine_ls_number_restraints 152
_refine_ls_restrained_S_all 1.025
_refine_ls_R_factor_all 0.0434
_refine_ls_R_factor_gt 0.0348
_refine_ls_shift/su_max 0.000
_refine_ls_shift/su_mean 0.000
_refine_ls_structure_factor_coef Fsqd
_refine_ls_weighting_details 'w=1/[\s^2^(Fo^2^)+(0.0048P)^2^+22.7385P] where P=(Fo^2^+2Fc^2^)/3'
_refine_ls_weighting_scheme calc
_refine_ls_wR_factor_gt 0.0507
_refine_ls_wR_factor_ref 0.0528
_reflns_Friedel_coverage 0.942
_reflns_Friedel_fraction_full 0.975
_reflns_Friedel_fraction_max 0.943
_reflns_number_gt 5773
_reflns_number_total 6465
_reflns_threshold_expression 'I > 2\s(I)'
_cod_data_source_file d3ra00996c2.cif
_cod_data_source_block 'global_CCDC6'
_cod_depositor_comments
;
The following automatic conversions were performed:

data item '_exptl_absorpt_correction_type' value 'Multi-Scan' was
changed to 'multi-scan' in accordance with the
/home/data/users/saulius/crontab/automatic-downloads/rss-feeds/RSC/lib/dictionaries/cif_core.dic
dictionary named 'cif_core.dic' version 2.4.2 last updated on
2011-04-26.

Automatic conversion script
Id: cif_fix_values 8170 2020-07-09 18:12:32Z antanas 
;
_cod_original_sg_symbol_H-M 'C c'
_cod_database_code 7246724
_shelx_space_group_comment
;
The symmetry employed for this shelxl refinement is uniquely defined
by the following loop, which should always be used as a source of
symmetry information in preference to the above space-group names.
They are only intended as comments.
;

loop_
_space_group_symop_operation_xyz
'x, y, z'
'x, -y, z+1/2'
'x+1/2, y+1/2, z'
'x+1/2, -y+1/2, z+1/2'

loop_
_atom_site_label
_atom_site_type_symbol
_atom_site_fract_x
_atom_site_fract_y
_atom_site_fract_z
_atom_site_U_iso_or_equiv
_atom_site_adp_type
_atom_site_occupancy
_atom_site_site_symmetry_order
_atom_site_calc_flag
_atom_site_refinement_flags_posn
_atom_site_refinement_flags_adp
_atom_site_refinement_flags_occupancy
_atom_site_disorder_assembly
_atom_site_disorder_group
C1 C 0.7179(8) 0.3346(14) 0.7084(11) 0.028(3) Uani 1 1 d . . . . .
H1 H 0.703288 0.415671 0.723130 0.033 Uiso 1 1 calc R U . . .
Cl1 Cl 0.6251(2) 0.8802(3) 0.4924(3) 0.0295(8) Uani 1 1 d . . . . .
Te1 Te 0.40212(7) 0.18117(6) 0.58279(10) 0.00931(13) Uani 1 1 d . . . . .
I1 I 0.31035(5) 0.19971(9) 0.70806(7) 0.0160(2) Uani 1 1 d . . . . .
N1 N 0.6703(6) 0.2360(12) 0.6938(8) 0.026(3) Uani 1 1 d . . . . .
HN1 H 0.626117 0.248050 0.699023 0.031 Uiso 1 1 calc R U . . .
I2 I 0.30818(5) 0.39425(9) 0.44659(7) 0.0143(2) Uani 1 1 d . . . . .
C2 C 0.7874(8) 0.3172(13) 0.7020(11) 0.024(3) Uani 1 1 d . . . . .
H2 H 0.822133 0.385153 0.714118 0.029 Uiso 1 1 calc R U . . .
N2 N 0.4786(7) 0.5527(10) 0.4674(8) 0.024(3) Uani 1 1 d . . . . .
HN2 H 0.449436 0.486641 0.462351 0.029 Uiso 1 1 calc R U . . .
I3 I 0.51040(5) 0.38333(9) 0.71280(7) 0.0135(2) Uani 1 1 d . . . . .
C3 C 0.8063(7) 0.1978(12) 0.6775(9) 0.016(3) Uani 1 1 d . . . . .
C4 C 0.7546(8) 0.0989(12) 0.6610(10) 0.017(3) Uani 1 1 d . . . . .
H4 H 0.766380 0.017799 0.642494 0.020 Uiso 1 1 calc R U . . .
I4 I 0.49971(5) 0.00132(10) 0.70940(7) 0.0179(2) Uani 1 1 d . . . . .
C5 C 0.6882(8) 0.1193(15) 0.6714(11) 0.021(3) Uani 1 1 d . . . . .
H5 H 0.653713 0.051703 0.662960 0.026 Uiso 1 1 calc R U . . .
I5 I 0.30446(5) -0.00665(10) 0.46435(7) 0.0176(2) Uani 1 1 d . . . . .
I6 I 0.49031(5) 0.18226(9) 0.45013(7) 0.0155(2) Uani 1 1 d . . . . .
C6 C 0.4468(8) 0.6674(14) 0.4536(10) 0.026(3) Uani 1 1 d . . . . .
H6 H 0.394171 0.676839 0.438190 0.032 Uiso 1 1 calc R U . . .
C7 C 0.4916(8) 0.7697(14) 0.4622(10) 0.020(3) Uani 1 1 d . . . . .
H7 H 0.470905 0.852329 0.453220 0.024 Uiso 1 1 calc R U . . .
I7 I 0.20037(5) 0.64441(9) 0.37079(8) 0.0147(2) Uani 1 1 d . . . . .
C8 C 0.5678(7) 0.7515(12) 0.4842(9) 0.016(2) Uani 1 1 d . . . . .
I8 I 0.10972(5) 0.84986(9) 0.28693(8) 0.0147(2) Uani 1 1 d . . . . .
C9 C 0.5980(8) 0.6335(13) 0.4986(11) 0.019(3) Uani 1 1 d . . . . .
H9 H 0.650647 0.621058 0.515481 0.022 Uiso 1 1 calc R U . . .
Cl0A Cl 0.89142(19) 0.1741(3) 0.6681(3) 0.0278(8) Uani 1 1 d . . . . .
C10 C 0.5507(8) 0.5338(13) 0.4880(10) 0.023(3) Uani 1 1 d . . . . .
H10 H 0.569954 0.450261 0.495581 0.028 Uiso 1 1 calc R U . . .

loop_
_atom_site_aniso_label
_atom_site_aniso_U_11
_atom_site_aniso_U_22
_atom_site_aniso_U_33
_atom_site_aniso_U_23
_atom_site_aniso_U_13
_atom_site_aniso_U_12
C1 0.023(6) 0.027(7) 0.030(8) -0.010(6) 0.005(6) 0.007(5)
Cl1 0.0207(18) 0.0186(17) 0.042(2) 0.0019(16) 0.0033(16) -0.0086(14)
Te1 0.0097(3) 0.0091(3) 0.0088(3) 0.0000(4) 0.0030(2) 0.0000(4)
I1 0.0158(5) 0.0204(5) 0.0145(5) -0.0013(4) 0.0088(4) -0.0008(4)
N1 0.008(5) 0.046(6) 0.017(6) -0.005(5) -0.003(4) 0.010(4)
I2 0.0126(4) 0.0135(5) 0.0150(5) 0.0031(4) 0.0028(4) 0.0023(4)
C2 0.025(7) 0.021(6) 0.020(8) 0.002(6) 0.002(6) 0.011(5)
N2 0.034(6) 0.019(5) 0.020(6) 0.004(5) 0.011(5) -0.017(5)
I3 0.0144(5) 0.0116(4) 0.0137(5) -0.0029(4) 0.0041(4) -0.0026(4)
C3 0.016(6) 0.020(6) 0.012(6) -0.005(5) 0.003(5) 0.004(5)
C4 0.025(6) 0.011(6) 0.012(6) -0.002(5) 0.004(5) 0.000(5)
I4 0.0165(5) 0.0150(5) 0.0193(5) 0.0072(4) 0.0029(5) 0.0032(4)
C5 0.019(6) 0.032(7) 0.008(7) -0.001(6) -0.001(5) -0.004(5)
I5 0.0200(5) 0.0155(5) 0.0155(5) -0.0046(4) 0.0043(4) -0.0068(4)
I6 0.0189(5) 0.0155(5) 0.0158(5) -0.0011(4) 0.0107(4) 0.0005(4)
C6 0.025(7) 0.036(7) 0.017(7) 0.008(6) 0.005(6) -0.007(5)
C7 0.024(6) 0.017(6) 0.016(7) 0.007(6) 0.003(6) -0.001(5)
I7 0.0134(4) 0.0140(5) 0.0157(5) 0.0024(4) 0.0042(4) -0.0001(4)
C8 0.024(6) 0.018(5) 0.006(6) -0.008(5) 0.005(5) -0.007(5)
I8 0.0127(4) 0.0136(5) 0.0167(5) 0.0022(4) 0.0039(4) -0.0008(4)
C9 0.020(7) 0.016(6) 0.020(8) 0.000(5) 0.008(6) -0.001(5)
Cl0A 0.0190(17) 0.033(2) 0.035(2) -0.0110(16) 0.0149(15) 0.0008(15)
C10 0.033(6) 0.021(6) 0.012(7) 0.004(6) 0.004(6) -0.005(5)

loop_
_atom_type_symbol
_atom_type_description
_atom_type_scat_dispersion_real
_atom_type_scat_dispersion_imag
_atom_type_scat_source
C C 0.0033 0.0016 'International Tables Vol C Tables 4.2.6.8 and 6.1.1.4'
H H 0.0000 0.0000 'International Tables Vol C Tables 4.2.6.8 and 6.1.1.4'
Cl Cl 0.1484 0.1585 'International Tables Vol C Tables 4.2.6.8 and 6.1.1.4'
I I -0.4742 1.8119 'International Tables Vol C Tables 4.2.6.8 and 6.1.1.4'
N N 0.0061 0.0033 'International Tables Vol C Tables 4.2.6.8 and 6.1.1.4'
O O 0.0106 0.0060 'International Tables Vol C Tables 4.2.6.8 and 6.1.1.4'
Te Te -0.5308 1.6751 'International Tables Vol C Tables 4.2.6.8 and 6.1.1.4'

loop_
_geom_angle_atom_site_label_1
_geom_angle_atom_site_label_2
_geom_angle_atom_site_label_3
_geom_angle
_geom_angle_site_symmetry_1
_geom_angle_site_symmetry_3
_geom_angle_publ_flag
N1 C1 C2 119.7(13) . . ?
N1 C1 H1 120.2 . . ?
C2 C1 H1 120.2 . . ?
I4 Te1 I5 92.56(3) . . ?
I4 Te1 I1 93.15(5) . . ?
I5 Te1 I1 90.21(4) . . ?
I4 Te1 I6 91.01(4) . . ?
I5 Te1 I6 91.32(4) . . ?
I1 Te1 I6 175.49(4) . . ?
I4 Te1 I3 86.72(5) . . ?
I5 Te1 I3 179.21(5) . . ?
I1 Te1 I3 90.16(4) . . ?
I6 Te1 I3 88.37(4) . . ?
I4 Te1 I2 174.60(5) . . ?
I5 Te1 I2 91.92(5) . . ?
I1 Te1 I2 89.84(4) . . ?
I6 Te1 I2 85.87(4) . . ?
I3 Te1 I2 88.78(3) . . ?
C1 N1 C5 122.3(12) . . ?
C1 N1 HN1 118.9 . . ?
C5 N1 HN1 118.9 . . ?
C1 C2 C3 118.7(14) . . ?
C1 C2 H2 120.6 . . ?
C3 C2 H2 120.6 . . ?
C10 N2 C6 123.5(12) . . ?
C10 N2 HN2 118.3 . . ?
C6 N2 HN2 118.3 . . ?
C2 C3 C4 119.6(13) . . ?
C2 C3 Cl0A 119.7(11) . . ?
C4 C3 Cl0A 120.7(10) . . ?
C5 C4 C3 119.6(13) . . ?
C5 C4 H4 120.2 . . ?
C3 C4 H4 120.2 . . ?
C4 C5 N1 120.1(14) . . ?
C4 C5 H5 120.0 . . ?
N1 C5 H5 120.0 . . ?
N2 C6 C7 118.5(14) . . ?
N2 C6 H6 120.7 . . ?
C7 C6 H6 120.7 . . ?
C6 C7 C8 118.8(14) . . ?
C6 C7 H7 120.6 . . ?
C8 C7 H7 120.6 . . ?
C9 C8 C7 121.0(12) . . ?
C9 C8 Cl1 119.6(11) . . ?
C7 C8 Cl1 119.4(11) . . ?
C10 C9 C8 118.0(13) . . ?
C10 C9 H9 121.0 . . ?
C8 C9 H9 121.0 . . ?
N2 C10 C9 120.2(14) . . ?
N2 C10 H10 119.9 . . ?
C9 C10 H10 119.9 . . ?

loop_
_geom_bond_atom_site_label_1
_geom_bond_atom_site_label_2
_geom_bond_distance
_geom_bond_site_symmetry_2
_geom_bond_publ_flag
C1 N1 1.348(18) . ?
C1 C2 1.37(2) . ?
C1 H1 0.9500 . ?
Cl1 C8 1.724(13) . ?
Te1 I4 2.8140(14) . ?
Te1 I5 2.8285(14) . ?
Te1 I1 2.9189(16) . ?
Te1 I6 2.9453(16) . ?
Te1 I3 3.0843(13) . ?
Te1 I2 3.0918(14) . ?
N1 C5 1.351(19) . ?
N1 HN1 0.8800 . ?
C2 C3 1.394(18) . ?
C2 H2 0.9500 . ?
N2 C10 1.310(18) . ?
N2 C6 1.340(18) . ?
N2 HN2 0.8800 . ?
C3 C4 1.398(18) . ?
C3 Cl0A 1.690(13) . ?
C4 C5 1.340(19) . ?
C4 H4 0.9500 . ?
C5 H5 0.9500 . ?
C6 C7 1.357(19) . ?
C6 H6 0.9500 . ?
C7 C8 1.380(19) . ?
C7 H7 0.9500 . ?
I7 I8 2.7671(9) . ?
C8 C9 1.362(19) . ?
C9 C10 1.361(19) . ?
C9 H9 0.9500 . ?
C10 H10 0.9500 . ?

loop_
_geom_torsion_atom_site_label_1
_geom_torsion_atom_site_label_2
_geom_torsion_atom_site_label_3
_geom_torsion_atom_site_label_4
_geom_torsion
_geom_torsion_site_symmetry_1
_geom_torsion_site_symmetry_2
_geom_torsion_site_symmetry_3
_geom_torsion_site_symmetry_4
_geom_torsion_publ_flag
C2 C1 N1 C5 -1(2) . . . . ?
N1 C1 C2 C3 2(2) . . . . ?
C1 C2 C3 C4 -1(2) . . . . ?
C1 C2 C3 Cl0A 179.5(11) . . . . ?
C2 C3 C4 C5 -2(2) . . . . ?
Cl0A C3 C4 C5 178.3(11) . . . . ?
C3 C4 C5 N1 3(2) . . . . ?
C1 N1 C5 C4 -1(2) . . . . ?
C10 N2 C6 C7 -1(2) . . . . ?
N2 C6 C7 C8 0(2) . . . . ?
C6 C7 C8 C9 -1(2) . . . . ?
C6 C7 C8 Cl1 178.4(11) . . . . ?
C7 C8 C9 C10 2(2) . . . . ?
Cl1 C8 C9 C10 -177.7(11) . . . . ?
C6 N2 C10 C9 1(2) . . . . ?
C8 C9 C10 N2 -2(2) . . . . ?
